data_7221355
loop_
_publ_author_name
'Kniep, R.'
'Korte, L.'
'Mootz, D.'

_publ_section_title
;
 Crystal structure of the stable modification of Se Cl4
;
_journal_name_full
;
Zeitschrift fuer Naturforschung, Teil B. Anorganische Chemie, Organische 
Chemie (33,1978-41,1986)
;
_journal_page_first 1660
_journal_page_last 1662
_journal_volume 36
_journal_year 1981
_chemical_formula_sum 'Cl4 Se'
_chemical_name_systematic 'Se Cl4'
_space_group_IT_number 218
_symmetry_space_group_name_Hall 'P -4n 2 3'
_symmetry_space_group_name_H-M 'P -4 3 n'
_cell_angle_alpha 90
_cell_angle_beta 90
_cell_angle_gamma 90
_cell_formula_units_Z 32
_cell_length_a 16.433
_cell_length_b 16.433
_cell_length_c 16.433
_cell_volume 4437.625
_citation_journal_id_ASTM ZNBAD2
_cod_data_source_file Kniep_ZNBAD2_1981_1550.cif
_cod_data_source_block Cl4Se1
_cod_original_formula_sum 'Cl4 Se1'
_cod_database_code 7221355

loop_
_symmetry_equiv_pos_as_xyz
x,y,z
y+1/2,-x+1/2,-z+1/2
-x,-y,z
-y+1/2,x+1/2,-z+1/2
x,-y,-z
-y+1/2,-x+1/2,z+1/2
-x,y,-z
y+1/2,x+1/2,z+1/2
z,x,y
x+1/2,-z+1/2,-y+1/2
-z,-x,y
-x+1/2,z+1/2,-y+1/2
z,-x,-y
-x+1/2,-z+1/2,y+1/2
-z,x,-y
x+1/2,z+1/2,y+1/2
y,z,x
y,-z,-x
-z+1/2,-y+1/2,x+1/2
-y,z,-x
z+1/2,y+1/2,x+1/2
-y,-z,x
-z+1/2,y+1/2,-x+1/2
z+1/2,-y+1/2,-x+1/2

loop_
_atom_site_label
_atom_site_type_symbol
_atom_site_fract_x
_atom_site_fract_y
_atom_site_fract_z
_atom_site_occupancy
_atom_site_U_iso_or_equiv
Cl3 Cl-1 0.082 0.082 -0.082 1 0.0
Se1 Se+4 0.0893 0.0893 0.0893 1 0.0
Cl1 Cl-1 0.0842 0.2211 0.0794 1 0.0
Cl4 Cl-1 0.078 0.2709 0.3191 1 0.0
Cl2 Cl-1 0.0982 0.4 0.4629 1 0.0
Cl6 Cl-1 0.0747 0.4163 0.1646 1 0.0
Se2 Se+4 0.0924 0.4001 0.3312 1 0.0
Cl5 Cl-1 0.2225 0.4014 0.3162 1 0.0
